data_2101141
loop_
_publ_author_name
'Ojam\"ae, L.'
'Hermansson, K.'
'Pisani, C.'
'Caus\`a, M.'
'Roetti, C.'

_publ_section_title
;
 Structural, vibrational and electronic properties of a crystalline
 hydrate from <i>ab initio</i> periodic Hartree--Fock calculations
;
_journal_issue 3
_journal_name_full 'Acta Crystallographica Section B'
_journal_page_first 268
_journal_page_last 279
_journal_paper_doi 10.1107/S0108768193010390
_journal_volume 50
_journal_year 1994
_chemical_formula_sum 'H3 Li O2'
_chemical_formula_weight 42
_symmetry_cell_setting monoclinic
_symmetry_space_group_name_Hall '-C 2y'
_symmetry_space_group_name_H-M 'C 1 2/m 1'
_cell_angle_alpha 90.0
_cell_angle_beta 110.107(4)
_cell_angle_gamma 90.0
_cell_formula_units_Z 4
_cell_length_a 7.4153(2)
_cell_length_b 8.3054(2)
_cell_length_c 3.19500(10)
_cell_volume 184.778(10)
_diffrn_radiation_probe neutron
_diffrn_radiation_type Neutron
_diffrn_radiation_wavelength 1.210
_exptl_absorpt_coefficient_mu 1.285
_cod_data_source_file ab0314.cif
_cod_data_source_block ab0314a
_cod_depositor_comments
;
 Adding the _atom_site_type_symbol data item.

 Antanas Vaitkus,
 2017-01-30
;
_cod_original_cell_volume 184.78
_cod_original_formula_sum 'H3 O2 Li'
_cod_database_code 2101141

loop_
_atom_site_label
_atom_site_type_symbol
_atom_site_fract_x
_atom_site_fract_y
_atom_site_fract_z
Li Li .0 .3479(3) .5
O1 O .28600(10) .0 .3959(3)
OW O .00000 .20668(8) .0
H1 H .2653(3) .0 .6737(6)
HW H .11126(16) .13264(13) .1389(5)

loop_
_geom_angle_atom_site_label_1
_geom_angle_atom_site_label_2
_geom_angle_atom_site_label_3
_geom_angle
HW OW HW 104.30(10)
OW HW O1 174.80(10)
O1 H1 O1 167.6(2)
Li OW Li 107.40(10)
O1 OW O1 100.50(10)
Li O1 Li 80.00(10)
HW OW HW 101.70(10)

loop_
_geom_bond_atom_site_label_1
_geom_bond_atom_site_label_2
_geom_bond_distance
OW HW 1.0020(10)
O1 H1 .951(2)
HW O1 1.6840(10)
H1 O1 2.259(2)
Li OW 1.9820(10)
Li O1 1.9650(10)
